data_1001526
loop_
_publ_author_name
'Huve, M'
'Martin, C'
'Michel, C'
'Maignan, A'
'Hervieu, M'
'Raveau, B'

_publ_section_title
;
Influence of the size of alkaline earth cations on the structural
distortion and transport properties of the semiconducting 1212 - type
cuprates TlBa~2-x~Sr~x~LnCu~2~O~7~
;
_journal_coden_ASTM JPCSAW
_journal_name_full 'Journal of Physics and Chemistry of Solids'
_journal_page_first 145
_journal_page_last 152
_journal_paper_doi 10.1016/0022-3697(93)90302-8
_journal_volume 54
_journal_year 1993
_chemical_formula_structural 'Tl Sr2 Y Cu2 O7'
_chemical_formula_sum 'Cu2 O7 Sr2 Tl Y'
_chemical_name_systematic
;
Thallium(III) distrontium yttrium dicopper oxide
;
_space_group_IT_number 123
_symmetry_cell_setting tetragonal
_symmetry_Int_Tables_number 123
_symmetry_space_group_name_Hall '-P 4 2'
_symmetry_space_group_name_H-M 'P 4/m m m'
_cell_angle_alpha 90
_cell_angle_beta 90
_cell_angle_gamma 90
_cell_formula_units_Z 1
_cell_length_a 3.8157(1)
_cell_length_b 3.8157(1)
_cell_length_c 11.9963(6)
_cell_volume 174.7
_refine_ls_R_factor_all 0.059
_cod_database_code 1001526

loop_
_symmetry_equiv_pos_as_xyz
x,y,z
-x,-y,z
-x,y,z
x,-y,z
-y,x,z
y,-x,z
y,x,z
-y,-x,z
-x,-y,-z
x,y,-z
x,-y,-z
-x,y,-z
y,-x,-z
-y,x,-z
-y,-x,-z
y,x,-z

loop_
_atom_site_label
_atom_site_type_symbol
_atom_site_symmetry_multiplicity
_atom_site_Wyckoff_symbol
_atom_site_fract_x
_atom_site_fract_y
_atom_site_fract_z
_atom_site_occupancy
_atom_site_attached_hydrogens
_atom_site_calc_flag
Tl1 Tl3+ 4 l 0.060(3) 0. 0. 0.25 0 d
Sr1 Sr2+ 2 h 0.5 0.5 0.2101(3) 1. 0 d
Y1 Y3+ 1 d 0.5 0.5 0.5 1. 0 d
Cu1 Cu2+ 2 g 0. 0. 0.3638(3) 1. 0 d
O1 O2- 4 i 0. 0.5 0.378(1) 1. 0 d
O2 O2- 2 g 0. 0. 0.173(1) 1. 0 d
O3 O2- 1 c 0.5 0.5 0. 1. 0 d

loop_
_atom_type_symbol
_atom_type_oxidation_number
Tl3+ 3.000
Sr2+ 2.000
Y3+ 3.000
Cu2+ 2.000
O2- -2.000
